data_4083309
loop_
_publ_author_name
'Yzambart, Gilles'
'Fabre, Bruno'
'Roisnel, Thierry'
'Dorcet, Vincent'
'Ababou-Girard, Soraya'
'Meriadec, Cristelle'
'Lorcy, Dominique'

_publ_section_title
;
 Assembly of Platinum Diimine Dithiolate Complexes onto
 Hydrogen-Terminated Silicon Surfaces
;
_journal_issue 18
_journal_name_full Organometallics
_journal_page_first 4766
_journal_paper_doi 10.1021/om5000369
_journal_volume 33
_journal_year 2014
_chemical_compound_source 'synthesis as described'
_chemical_formula_sum 'C24.5 H28 Cl N3 Pt S4'
_chemical_formula_weight 723.28
_chemical_name_systematic
;
 ?
;
_space_group_IT_number 2
_symmetry_cell_setting triclinic
_symmetry_Int_Tables_number 2
_symmetry_space_group_name_Hall '-P 1'
_symmetry_space_group_name_H-M 'P -1'
_atom_sites_solution_hydrogens geom
_atom_sites_solution_primary direct
_atom_sites_solution_secondary difmap
_audit_conform_dict_location ftp://ftp.iucr.org/pub/cif_core.dic
_audit_conform_dict_name cif_core.dic
_audit_conform_dict_version 2.3
_audit_creation_date 2013-02-08T11:50:49-00:00
_audit_creation_method 'WinGX routine CIF_UPDATE'
_cell_angle_alpha 73.738(4)
_cell_angle_beta 70.722(5)
_cell_angle_gamma 71.165(4)
_cell_formula_units_Z 4
_cell_length_a 12.4205(18)
_cell_length_b 15.252(2)
_cell_length_c 15.807(2)
_cell_measurement_reflns_used 2254
_cell_measurement_temperature 150(2)
_cell_measurement_theta_max 20.19
_cell_measurement_theta_min 2.55
_cell_measurement_wavelength 0.71073
_cell_volume 2624.3(6)
_computing_cell_refinement 'Bruker APEX2 (Bruker, 2006)'
_computing_data_collection 'Bruker APEX2 (Bruker, 2006)'
_computing_data_reduction 'Bruker APEX2 (Bruker, 2006)'
_computing_molecular_graphics 'Ortep-3 for Windows (Farrugia, 1997)'
_computing_publication_material
;
           WinGX publication routines (Farrugia, 1999),
           CRYSCAL (T. Roisnel, local program)
;
_computing_structure_refinement 'SHELXL-97 (Sheldrick, 1997)'
_computing_structure_solution 'SIR97 (Altomare et al., 1999)'
_diffrn_ambient_temperature 150(2)
_diffrn_detector 'CCD plate'
_diffrn_measured_fraction_theta_full 0.974
_diffrn_measured_fraction_theta_max 0.974
_diffrn_measurement_device_type 'APEXII, Bruker-AXS'
_diffrn_measurement_method 'CCD rotation images, thin slices'
_diffrn_radiation_monochromator graphite
_diffrn_radiation_probe x-ray
_diffrn_radiation_type MoK\a
_diffrn_radiation_wavelength 0.71073
_diffrn_reflns_av_R_equivalents 0.0974
_diffrn_reflns_av_unetI/netI 0.1987
_diffrn_reflns_limit_h_max 16
_diffrn_reflns_limit_h_min -14
_diffrn_reflns_limit_k_max 19
_diffrn_reflns_limit_k_min -19
_diffrn_reflns_limit_l_max 20
_diffrn_reflns_limit_l_min -20
_diffrn_reflns_number 25240
_diffrn_reflns_theta_full 27.42
_diffrn_reflns_theta_max 27.42
_diffrn_reflns_theta_min 2.94
_exptl_absorpt_coefficient_mu 5.787
_exptl_absorpt_correction_T_max 0.891
_exptl_absorpt_correction_T_min 0.654
_exptl_absorpt_correction_type multi-scan
_exptl_absorpt_process_details
;
  [Sheldrick, G.M. (2002). SADABS Bruker AXS Inc., Madison, Wisconsin, USA]
;
_exptl_crystal_colour black
_exptl_crystal_density_diffrn 1.831
_exptl_crystal_density_method 'not measured'
_exptl_crystal_description prism
_exptl_crystal_F_000 1420
_exptl_crystal_size_max 0.15
_exptl_crystal_size_mid 0.05
_exptl_crystal_size_min 0.02
_refine_diff_density_max 2.631
_refine_diff_density_min -2.253
_refine_diff_density_rms 0.309
_refine_ls_extinction_coef 0.0036(3)
_refine_ls_extinction_expression Fc^*^=kFc[1+0.001xFc^2^\l^3^/sin(2\q)]^-1/4^
_refine_ls_extinction_method SHELXL
_refine_ls_goodness_of_fit_ref 0.95
_refine_ls_hydrogen_treatment constr
_refine_ls_matrix_type full
_refine_ls_number_parameters 593
_refine_ls_number_reflns 11643
_refine_ls_number_restraints 0
_refine_ls_restrained_S_all 0.95
_refine_ls_R_factor_all 0.1758
_refine_ls_R_factor_gt 0.0747
_refine_ls_shift/su_max 0.005
_refine_ls_shift/su_mean 0
_refine_ls_structure_factor_coef Fsqd
_refine_ls_weighting_details 'calc w=1/[\s^2^(Fo^2^)+(0.0939P)^2^+0.0000P] where P=(Fo^2^+2Fc^2^)/3'
_refine_ls_weighting_scheme calc
_refine_ls_wR_factor_gt 0.1591
_refine_ls_wR_factor_ref 0.2067
_reflns_number_gt 5726
_reflns_number_total 11643
_reflns_threshold_expression >2sigma(I)
_cod_data_source_file om5000369_si_001.cif
_cod_data_source_block PttBu2bipydmipi_5
_cod_database_code 4083309

loop_
_symmetry_equiv_pos_as_xyz
'x, y, z'
'-x, -y, -z'

loop_
_atom_site_label
_atom_site_type_symbol
_atom_site_fract_x
_atom_site_fract_y
_atom_site_fract_z
_atom_site_U_iso_or_equiv
_atom_site_adp_type
_atom_site_occupancy
_atom_site_symmetry_multiplicity
_atom_site_calc_flag
_atom_site_refinement_flags
Pt1 Pt 0.50097(5) 0.12991(4) 0.58045(4) 0.0299(2) Uani 1 1 d .
S1 S 0.3181(4) 0.2078(3) 0.6522(3) 0.0356(10) Uani 1 1 d .
S2 S 0.5673(4) 0.1142(3) 0.7025(3) 0.0387(10) Uani 1 1 d .
S3 S 0.4469(4) 0.1792(3) 0.8830(3) 0.0476(12) Uani 1 1 d .
S4 S 0.2213(4) 0.2715(3) 0.8323(3) 0.0512(12) Uani 1 1 d .
N1 N 0.6567(11) 0.0575(8) 0.5053(8) 0.030(3) Uani 1 1 d .
C2 C 0.7582(13) 0.0129(10) 0.5342(9) 0.030(3) Uani 1 1 d .
H2 H 0.758 0.0167 0.5932 0.036 Uiso 1 1 calc R
C3 C 0.8564(15) -0.0353(11) 0.4832(11) 0.042(4) Uani 1 1 d .
H3 H 0.9239 -0.0653 0.5061 0.05 Uiso 1 1 calc R
C4 C 0.8595(13) -0.0415(10) 0.3937(11) 0.035(4) Uani 1 1 d .
C5 C 0.7579(13) 0.0038(10) 0.3660(10) 0.032(4) Uani 1 1 d .
H5 H 0.7568 0.0027 0.3065 0.038 Uiso 1 1 calc R
C6 C 0.6566(14) 0.0513(9) 0.4228(9) 0.027(4) Uani 1 1 d .
C7 C 0.9682(13) -0.1019(10) 0.3376(11) 0.038(4) Uani 1 1 d .
C8 C 1.0810(12) -0.0768(11) 0.3365(11) 0.039(4) Uani 1 1 d .
H8A H 1.0767 -0.0103 0.3078 0.059 Uiso 1 1 calc R
H8B H 1.151 -0.1168 0.3018 0.059 Uiso 1 1 calc R
H8C H 1.086 -0.0874 0.3993 0.059 Uiso 1 1 calc R
C9 C 0.9782(15) -0.2050(11) 0.3843(14) 0.057(5) Uani 1 1 d .
H9A H 0.9906 -0.2147 0.4447 0.086 Uiso 1 1 calc R
H9B H 1.0451 -0.2452 0.3471 0.086 Uiso 1 1 calc R
H9C H 0.9055 -0.2216 0.391 0.086 Uiso 1 1 calc R
C10 C 0.9647(16) -0.0924(13) 0.2404(11) 0.054(5) Uani 1 1 d .
H10A H 0.8925 -0.1061 0.2412 0.081 Uiso 1 1 calc R
H10B H 1.0336 -0.137 0.2101 0.081 Uiso 1 1 calc R
H10C H 0.9658 -0.0278 0.2071 0.081 Uiso 1 1 calc R
N11 N 0.4575(11) 0.1408(8) 0.4632(8) 0.025(3) Uani 1 1 d .
C12 C 0.3535(13) 0.1843(9) 0.4475(10) 0.031(4) Uani 1 1 d .
H12 H 0.2904 0.2091 0.4951 0.037 Uiso 1 1 calc R
C13 C 0.3339(12) 0.1947(10) 0.3649(10) 0.032(4) Uani 1 1 d .
H13 H 0.2582 0.2286 0.3561 0.039 Uiso 1 1 calc R
C14 C 0.4207(12) 0.1575(9) 0.2934(10) 0.025(3) Uani 1 1 d .
C15 C 0.5283(14) 0.1078(10) 0.3131(10) 0.031(4) Uani 1 1 d .
H15 H 0.5906 0.0776 0.2684 0.038 Uiso 1 1 calc R
C16 C 0.5452(13) 0.1020(9) 0.3956(9) 0.027(3) Uani 1 1 d .
C17 C 0.3988(13) 0.1767(10) 0.2003(10) 0.033(4) Uani 1 1 d .
C18 C 0.3807(15) 0.2797(12) 0.1591(11) 0.050(5) Uani 1 1 d .
H18A H 0.3136 0.316 0.1997 0.075 Uiso 1 1 calc R
H18B H 0.3647 0.2913 0.0996 0.075 Uiso 1 1 calc R
H18C H 0.4518 0.2992 0.1508 0.075 Uiso 1 1 calc R
C19 C 0.2870(13) 0.1482(11) 0.2102(11) 0.040(4) Uani 1 1 d .
H19A H 0.3023 0.0792 0.225 0.06 Uiso 1 1 calc R
H19B H 0.264 0.1722 0.1526 0.06 Uiso 1 1 calc R
H19C H 0.223 0.1751 0.2592 0.06 Uiso 1 1 calc R
C20 C 0.5013(15) 0.1187(11) 0.1328(11) 0.045(4) Uani 1 1 d .
H20A H 0.5738 0.1378 0.1212 0.067 Uiso 1 1 calc R
H20B H 0.4807 0.1307 0.0751 0.067 Uiso 1 1 calc R
H20C H 0.5136 0.0512 0.1598 0.067 Uiso 1 1 calc R
C21 C 0.3391(13) 0.2106(11) 0.7554(10) 0.033(4) Uani 1 1 d .
C22 C 0.4422(15) 0.1705(11) 0.7772(11) 0.040(4) Uani 1 1 d .
C23 C 0.3037(16) 0.2478(12) 0.9141(11) 0.045(4) Uani 1 1 d .
N24 N 0.2655(14) 0.2789(11) 0.9887(9) 0.057(4) Uani 1 1 d .
C25 C 0.1470(17) 0.3384(15) 1.0144(14) 0.070(6) Uani 1 1 d .
H25A H 0.0931 0.3207 0.9917 0.084 Uiso 1 1 calc R
H25B H 0.1181 0.3299 1.0818 0.084 Uiso 1 1 calc R
C26 C 0.1489(18) 0.4345(18) 0.9758(17) 0.078(7) Uani 1 1 d .
C27 C 0.156(2) 0.513(2) 0.938(3) 0.145(15) Uani 1 1 d .
H27 H 0.1617 0.5755 0.9085 0.174 Uiso 1 1 calc R
Pt2 Pt 0.59537(5) 0.33572(4) 0.46589(4) 0.0304(2) Uani 1 1 d .
S11 S 0.7875(4) 0.2565(3) 0.4244(3) 0.0397(10) Uani 1 1 d .
S12 S 0.5730(4) 0.3348(3) 0.3292(3) 0.0368(10) Uani 1 1 d .
S13 S 0.7419(4) 0.2543(3) 0.1657(3) 0.0494(12) Uani 1 1 d .
S14 S 0.9405(4) 0.1885(3) 0.2501(3) 0.0479(11) Uani 1 1 d .
N31 N 0.4238(10) 0.4053(7) 0.5161(8) 0.025(3) Uani 1 1 d .
C32 C 0.3367(13) 0.4291(10) 0.4707(11) 0.034(3) Uani 1 1 d .
H32 H 0.356 0.4185 0.4104 0.041 Uiso 1 1 calc R
C33 C 0.2225(13) 0.4681(11) 0.5143(12) 0.041(4) Uani 1 1 d .
H33 H 0.1636 0.4845 0.4826 0.049 Uiso 1 1 calc R
C34 C 0.1893(14) 0.4846(10) 0.6006(11) 0.035(4) Uani 1 1 d .
C35 C 0.2815(14) 0.4593(9) 0.6458(11) 0.032(4) Uani 1 1 d .
H35 H 0.2646 0.4682 0.7064 0.038 Uiso 1 1 calc R
C36 C 0.3928(14) 0.4224(10) 0.5996(11) 0.034(3) Uani 1 1 d .
C37 C 0.0617(15) 0.5162(10) 0.6533(10) 0.036(4) Uani 1 1 d .
C38 C -0.0003(14) 0.4354(12) 0.6725(11) 0.049(5) Uani 1 1 d .
H38A H 0.0128 0.4158 0.6151 0.074 Uiso 1 1 calc R
H38B H -0.0852 0.4585 0.6988 0.074 Uiso 1 1 calc R
H38C H 0.0326 0.3814 0.7155 0.074 Uiso 1 1 calc R
C39 C 0.0432(15) 0.5439(12) 0.7448(11) 0.050(5) Uani 1 1 d .
H39A H 0.0782 0.4889 0.786 0.076 Uiso 1 1 calc R
H39B H -0.0414 0.5655 0.7728 0.076 Uiso 1 1 calc R
H39C H 0.0812 0.5947 0.7337 0.076 Uiso 1 1 calc R
C40 C -0.0052(14) 0.6038(11) 0.5926(12) 0.048(5) Uani 1 1 d .
H40A H 0.0102 0.6615 0.5965 0.072 Uiso 1 1 calc R
H40B H -0.0901 0.6088 0.6147 0.072 Uiso 1 1 calc R
H40C H 0.0229 0.5956 0.529 0.072 Uiso 1 1 calc R
N41 N 0.6004(11) 0.3480(8) 0.5915(8) 0.033(3) Uani 1 1 d .
C42 C 0.6921(14) 0.3224(10) 0.6227(11) 0.038(4) Uani 1 1 d .
H42 H 0.7652 0.2925 0.5861 0.045 Uiso 1 1 calc R
C43 C 0.6903(15) 0.3359(11) 0.7065(11) 0.040(4) Uani 1 1 d .
H43 H 0.7594 0.3132 0.7278 0.048 Uiso 1 1 calc R
C44 C 0.5813(14) 0.3849(11) 0.7599(11) 0.037(4) Uani 1 1 d .
C45 C 0.4837(13) 0.4107(9) 0.7274(10) 0.030(3) Uani 1 1 d .
H45 H 0.4092 0.4409 0.7623 0.035 Uiso 1 1 calc R
C46 C 0.4941(13) 0.3924(9) 0.6418(9) 0.024(3) Uani 1 1 d .
C47 C 0.5806(14) 0.4082(11) 0.8488(11) 0.041(4) Uani 1 1 d .
C48 C 0.6340(17) 0.3196(13) 0.9116(13) 0.060(5) Uani 1 1 d .
H48A H 0.7175 0.2954 0.882 0.089 Uiso 1 1 calc R
H48B H 0.5919 0.2712 0.9235 0.089 Uiso 1 1 calc R
H48C H 0.6265 0.3356 0.9695 0.089 Uiso 1 1 calc R
C49 C 0.4577(16) 0.4502(15) 0.9005(11) 0.067(6) Uani 1 1 d .
H49A H 0.46 0.4653 0.9562 0.101 Uiso 1 1 calc R
H49B H 0.41 0.4048 0.917 0.101 Uiso 1 1 calc R
H49C H 0.4227 0.5081 0.8622 0.101 Uiso 1 1 calc R
C50 C 0.6511(16) 0.4795(12) 0.8232(12) 0.054(5) Uani 1 1 d .
H50A H 0.6178 0.5351 0.7818 0.08 Uiso 1 1 calc R
H50B H 0.7331 0.4518 0.7928 0.08 Uiso 1 1 calc R
H50C H 0.6483 0.4983 0.8785 0.08 Uiso 1 1 calc R
C51 C 0.8041(15) 0.2440(10) 0.3123(11) 0.037(4) Uani 1 1 d .
C52 C 0.7167(15) 0.2732(11) 0.2757(11) 0.040(4) Uani 1 1 d .
C53 C 0.8947(16) 0.1962(12) 0.1543(14) 0.054(5) Uani 1 1 d .
N54 N 0.966(2) 0.1661(16) 0.0852(17) 0.112(5) Uani 1 1 d .
C55 C 0.918(2) 0.1722(19) 0.009(2) 0.112(5) Uani 1 1 d .
H55A H 0.9704 0.1253 -0.0296 0.135 Uiso 1 1 calc R
H55B H 0.8383 0.1613 0.0317 0.135 Uiso 1 1 calc R
C56 C 0.915(2) 0.263(2) -0.040(2) 0.112(5) Uani 1 1 d .
C57 C 0.900(2) 0.355(2) -0.075(2) 0.112(5) Uani 1 1 d .
H57 H 0.8887 0.4212 -0.0997 0.135 Uiso 1 1 calc R
C101 C 1.224(6) 0.043(3) 0.012(2) 0.30(4) Uani 1 1 d .
H10D H 1.1533 0.0879 0.0425 0.36 Uiso 1 1 calc R
H10E H 1.2872 0.0767 -0.0199 0.36 Uiso 1 1 calc R
Cl1 Cl 1.2711(11) -0.0566(11) 0.0922(8) 0.256(7) Uani 1 1 d .
Cl2 Cl 1.1924(13) -0.0008(15) -0.0617(12) 0.367(14) Uani 1 1 d .

loop_
_atom_site_aniso_label
_atom_site_aniso_U_11
_atom_site_aniso_U_22
_atom_site_aniso_U_33
_atom_site_aniso_U_23
_atom_site_aniso_U_13
_atom_site_aniso_U_12
Pt1 0.0309(4) 0.0306(4) 0.0289(4) -0.0130(3) -0.0052(3) -0.0051(3)
S1 0.032(2) 0.041(2) 0.035(2) -0.0173(19) -0.0051(19) -0.0055(18)
S2 0.046(3) 0.044(2) 0.032(2) -0.0127(19) -0.015(2) -0.009(2)
S3 0.056(3) 0.056(3) 0.033(2) -0.018(2) -0.017(2) -0.005(2)
S4 0.051(3) 0.063(3) 0.037(3) -0.024(2) -0.008(2) -0.002(2)
N1 0.042(8) 0.020(6) 0.023(7) -0.001(5) 0.001(6) -0.013(6)
C2 0.030(9) 0.044(9) 0.015(7) -0.009(7) -0.012(7) 0.001(7)
C3 0.041(10) 0.052(11) 0.036(10) -0.014(8) -0.021(9) 0.001(8)
C4 0.028(9) 0.028(8) 0.046(10) -0.012(7) -0.007(8) -0.004(7)
C5 0.033(9) 0.038(9) 0.032(9) -0.012(7) -0.013(8) -0.010(7)
C6 0.044(10) 0.024(8) 0.019(8) 0.002(6) -0.009(7) -0.022(7)
C7 0.024(9) 0.031(9) 0.052(11) -0.021(8) -0.003(8) 0.007(7)
C8 0.017(8) 0.040(9) 0.046(10) -0.015(8) 0.002(7) 0.008(7)
C9 0.034(10) 0.041(11) 0.086(15) -0.025(10) -0.006(10) 0.004(8)
C10 0.049(12) 0.066(12) 0.037(11) -0.023(9) -0.003(9) 0.000(9)
N11 0.034(7) 0.024(6) 0.024(7) -0.006(5) -0.011(6) -0.008(6)
C12 0.025(9) 0.026(8) 0.034(9) -0.008(7) -0.008(7) 0.005(7)
C13 0.012(7) 0.048(10) 0.039(9) -0.017(8) -0.015(7) 0.006(7)
C14 0.013(7) 0.021(7) 0.031(8) 0.000(6) -0.003(7) 0.003(6)
C15 0.033(9) 0.033(9) 0.027(8) -0.009(7) -0.003(7) -0.010(7)
C16 0.037(9) 0.029(8) 0.024(8) -0.011(6) -0.024(8) -0.001(7)
C17 0.037(9) 0.031(9) 0.031(9) -0.008(7) -0.015(8) -0.001(7)
C18 0.047(11) 0.063(12) 0.040(11) -0.002(9) -0.021(9) -0.011(9)
C19 0.034(9) 0.052(10) 0.039(10) -0.024(8) -0.007(8) -0.008(8)
C20 0.047(11) 0.049(11) 0.034(10) -0.009(8) -0.003(9) -0.014(9)
C21 0.023(8) 0.043(9) 0.033(9) -0.014(7) -0.002(7) -0.009(7)
C22 0.049(11) 0.045(10) 0.032(9) -0.004(8) -0.018(9) -0.016(8)
C23 0.052(11) 0.058(11) 0.030(9) -0.015(8) -0.011(9) -0.015(9)
N24 0.055(10) 0.092(12) 0.029(8) -0.033(8) -0.003(8) -0.015(9)
C25 0.054(13) 0.104(18) 0.059(14) -0.056(13) 0.012(11) -0.023(13)
C26 0.042(13) 0.072(16) 0.099(19) -0.010(14) 0.000(13) -0.012(12)
C27 0.050(16) 0.065(18) 0.26(4) -0.02(2) 0.01(2) 0.001(14)
Pt2 0.0279(4) 0.0310(4) 0.0298(4) -0.0146(3) 0.0001(3) -0.0043(3)
S11 0.033(2) 0.041(2) 0.039(2) -0.017(2) -0.001(2) -0.0007(19)
S12 0.034(2) 0.040(2) 0.036(2) -0.0175(19) -0.003(2) -0.0063(19)
S13 0.041(3) 0.065(3) 0.037(3) -0.029(2) 0.002(2) -0.004(2)
S14 0.038(3) 0.052(3) 0.044(3) -0.023(2) 0.003(2) -0.001(2)
N31 0.027(7) 0.017(6) 0.026(7) 0.005(5) -0.012(6) -0.001(5)
C32 0.034(7) 0.034(6) 0.036(7) -0.011(5) -0.010(6) -0.008(5)
C33 0.022(9) 0.047(10) 0.050(11) -0.015(8) -0.017(8) 0.007(7)
C34 0.032(9) 0.027(8) 0.043(10) -0.007(7) -0.004(8) -0.008(7)
C35 0.048(10) 0.005(7) 0.035(9) 0.004(6) -0.010(8) -0.004(7)
C36 0.034(7) 0.034(6) 0.036(7) -0.011(5) -0.010(6) -0.008(5)
C37 0.057(11) 0.024(8) 0.030(9) -0.008(7) -0.009(8) -0.016(8)
C38 0.038(10) 0.067(12) 0.044(11) -0.037(9) 0.005(9) -0.009(9)
C39 0.037(10) 0.061(12) 0.048(11) -0.042(9) 0.009(9) 0.000(9)
C40 0.038(10) 0.044(10) 0.063(12) -0.020(9) -0.020(10) 0.005(8)
N41 0.036(8) 0.032(7) 0.027(7) -0.008(6) 0.001(6) -0.013(6)
C42 0.038(10) 0.043(10) 0.044(10) -0.020(8) -0.025(9) -0.003(8)
C43 0.039(10) 0.041(10) 0.052(11) -0.021(8) -0.022(9) -0.007(8)
C44 0.037(10) 0.041(10) 0.040(10) -0.005(8) -0.013(8) -0.017(8)
C45 0.023(8) 0.027(8) 0.031(9) -0.010(7) 0.006(7) -0.007(6)
C46 0.033(9) 0.020(7) 0.010(7) 0.000(6) 0.004(6) -0.007(6)
C47 0.038(10) 0.051(10) 0.036(10) -0.018(8) -0.011(8) -0.006(8)
C48 0.059(13) 0.067(13) 0.063(13) -0.013(10) -0.028(11) -0.016(10)
C49 0.054(13) 0.131(19) 0.024(10) -0.033(11) -0.003(9) -0.024(12)
C50 0.054(12) 0.065(12) 0.049(11) -0.032(10) 0.008(10) -0.028(10)
C51 0.039(10) 0.025(8) 0.045(10) -0.016(7) -0.007(9) 0.000(7)
C52 0.044(11) 0.041(10) 0.028(9) -0.016(7) 0.013(8) -0.017(8)
C53 0.042(11) 0.048(11) 0.060(13) -0.024(10) 0.000(10) 0.004(9)
N54 0.104(10) 0.109(10) 0.126(13) -0.060(11) -0.009(9) -0.020(10)
C55 0.104(10) 0.109(10) 0.126(13) -0.060(11) -0.009(9) -0.020(10)
C56 0.104(10) 0.109(10) 0.126(13) -0.060(11) -0.009(9) -0.020(10)
C57 0.104(10) 0.109(10) 0.126(13) -0.060(11) -0.009(9) -0.020(10)
C101 0.68(11) 0.25(5) 0.09(3) 0.09(3) -0.17(5) -0.30(7)
Cl1 0.173(12) 0.354(19) 0.142(10) -0.046(11) -0.001(9) 0.020(12)
Cl2 0.201(13) 0.57(3) 0.33(2) -0.34(2) -0.132(15) 0.188(17)

loop_
_atom_type_symbol
_atom_type_description
_atom_type_scat_dispersion_real
_atom_type_scat_dispersion_imag
_atom_type_scat_source
C C 0.0033 0.0016 'International Tables Vol C Tables 4.2.6.8 and 6.1.1.4'
H H 0 0 'International Tables Vol C Tables 4.2.6.8 and 6.1.1.4'
N N 0.0061 0.0033 'International Tables Vol C Tables 4.2.6.8 and 6.1.1.4'
S S 0.1246 0.1234 'International Tables Vol C Tables 4.2.6.8 and 6.1.1.4'
Pt Pt -1.7033 8.3905 'International Tables Vol C Tables 4.2.6.8 and 6.1.1.4'
Cl Cl 0.1484 0.1585 'International Tables Vol C Tables 4.2.6.8 and 6.1.1.4'

loop_
_geom_angle_atom_site_label_1
_geom_angle_atom_site_label_2
_geom_angle_atom_site_label_3
_geom_angle
N11 Pt1 N1 78.8(5)
N11 Pt1 S2 174.5(4)
N1 Pt1 S2 96.0(4)
N11 Pt1 S1 94.8(4)
N1 Pt1 S1 173.2(3)
S2 Pt1 S1 90.52(15)
C21 S1 Pt1 101.8(5)
C22 S2 Pt1 102.5(5)
C23 S3 C22 96.4(8)
C21 S4 C23 94.0(8)
C6 N1 C2 118.4(13)
C6 N1 Pt1 115.9(10)
C2 N1 Pt1 125.6(9)
C3 C2 N1 123.1(13)
C3 C2 H2 118.4
N1 C2 H2 118.4
C2 C3 C4 119.6(14)
C2 C3 H3 120.2
C4 C3 H3 120.2
C5 C4 C3 116.4(14)
C5 C4 C7 123.5(14)
C3 C4 C7 119.9(13)
C4 C5 C6 121.8(13)
C4 C5 H5 119.1
C6 C5 H5 119.1
N1 C6 C5 120.6(13)
N1 C6 C16 115.5(13)
C5 C6 C16 123.8(12)
C10 C7 C9 107.8(14)
C10 C7 C4 113.9(13)
C9 C7 C4 108.4(13)
C10 C7 C8 109.6(14)
C9 C7 C8 107.4(12)
C4 C7 C8 109.5(12)
C7 C8 H8A 109.5
C7 C8 H8B 109.5
H8A C8 H8B 109.5
C7 C8 H8C 109.5
H8A C8 H8C 109.5
H8B C8 H8C 109.5
C7 C9 H9A 109.5
C7 C9 H9B 109.5
H9A C9 H9B 109.5
C7 C9 H9C 109.5
H9A C9 H9C 109.5
H9B C9 H9C 109.5
C7 C10 H10A 109.5
C7 C10 H10B 109.5
H10A C10 H10B 109.5
C7 C10 H10C 109.5
H10A C10 H10C 109.5
H10B C10 H10C 109.5
C12 N11 C16 118.2(11)
C12 N11 Pt1 125.4(10)
C16 N11 Pt1 116.4(8)
N11 C12 C13 121.9(14)
N11 C12 H12 119.1
C13 C12 H12 119.1
C12 C13 C14 122.2(13)
C12 C13 H13 118.9
C14 C13 H13 118.9
C13 C14 C15 114.9(13)
C13 C14 C17 120.8(12)
C15 C14 C17 124.2(13)
C16 C15 C14 120.9(15)
C16 C15 H15 119.6
C14 C15 H15 119.6
N11 C16 C15 121.9(13)
N11 C16 C6 113.2(11)
C15 C16 C6 124.8(14)
C18 C17 C14 110.3(12)
C18 C17 C19 108.0(13)
C14 C17 C19 109.7(13)
C18 C17 C20 109.3(13)
C14 C17 C20 112.8(12)
C19 C17 C20 106.6(12)
C17 C18 H18A 109.5
C17 C18 H18B 109.5
H18A C18 H18B 109.5
C17 C18 H18C 109.5
H18A C18 H18C 109.5
H18B C18 H18C 109.5
C17 C19 H19A 109.5
C17 C19 H19B 109.5
H19A C19 H19B 109.5
C17 C19 H19C 109.5
H19A C19 H19C 109.5
H19B C19 H19C 109.5
C17 C20 H20A 109.5
C17 C20 H20B 109.5
H20A C20 H20B 109.5
C17 C20 H20C 109.5
H20A C20 H20C 109.5
H20B C20 H20C 109.5
C22 C21 S1 123.0(12)
C22 C21 S4 118.5(12)
S1 C21 S4 118.4(9)
C21 C22 S3 116.9(13)
C21 C22 S2 122.1(12)
S3 C22 S2 121.0(9)
N24 C23 S3 120.5(13)
N24 C23 S4 125.3(14)
S3 C23 S4 114.1(9)
C23 N24 C25 121.1(16)
C26 C25 N24 108.9(17)
C26 C25 H25A 109.9
N24 C25 H25A 109.9
C26 C25 H25B 109.9
N24 C25 H25B 109.9
H25A C25 H25B 108.3
C27 C26 C25 176(3)
C26 C27 H27 180
N31 Pt2 N41 79.3(5)
N31 Pt2 S11 174.3(3)
N41 Pt2 S11 95.1(4)
N31 Pt2 S12 95.2(3)
N41 Pt2 S12 174.1(4)
S11 Pt2 S12 90.44(15)
C51 S11 Pt2 102.3(6)
C52 S12 Pt2 101.4(6)
C52 S13 C53 94.3(9)
C51 S14 C53 95.9(8)
C36 N31 C32 118.3(13)
C36 N31 Pt2 117.6(10)
C32 N31 Pt2 124.0(10)
C33 C32 N31 119.0(14)
C33 C32 H32 120.5
N31 C32 H32 120.5
C34 C33 C32 123.3(15)
C34 C33 H33 118.4
C32 C33 H33 118.4
C33 C34 C35 116.4(14)
C33 C34 C37 123.4(14)
C35 C34 C37 119.8(14)
C36 C35 C34 118.1(14)
C36 C35 H35 121
C34 C35 H35 121
N31 C36 C35 125.0(14)
N31 C36 C46 113.3(13)
C35 C36 C46 121.7(14)
C34 C37 C39 115.1(13)
C34 C37 C38 109.0(12)
C39 C37 C38 108.7(13)
C34 C37 C40 109.6(13)
C39 C37 C40 107.7(12)
C38 C37 C40 106.3(13)
C37 C38 H38A 109.5
C37 C38 H38B 109.5
H38A C38 H38B 109.5
C37 C38 H38C 109.5
H38A C38 H38C 109.5
H38B C38 H38C 109.5
C37 C39 H39A 109.5
C37 C39 H39B 109.5
H39A C39 H39B 109.5
C37 C39 H39C 109.5
H39A C39 H39C 109.5
H39B C39 H39C 109.5
C37 C40 H40A 109.5
C37 C40 H40B 109.5
H40A C40 H40B 109.5
C37 C40 H40C 109.5
H40A C40 H40C 109.5
H40B C40 H40C 109.5
C42 N41 C46 119.6(13)
C42 N41 Pt2 126.9(11)
C46 N41 Pt2 113.4(9)
N41 C42 C43 124.1(16)
N41 C42 H42 118
C43 C42 H42 118
C42 C43 C44 118.0(14)
C42 C43 H43 121
C44 C43 H43 121
C45 C44 C43 117.8(14)
C45 C44 C47 123.7(15)
C43 C44 C47 118.5(13)
C44 C45 C46 119.9(14)
C44 C45 H45 120
C46 C45 H45 120
N41 C46 C45 120.6(13)
N41 C46 C36 116.3(12)
C45 C46 C36 123.2(13)
C50 C47 C49 108.3(14)
C50 C47 C48 110.0(14)
C49 C47 C48 108.1(15)
C50 C47 C44 107.8(14)
C49 C47 C44 111.2(13)
C48 C47 C44 111.4(13)
C47 C48 H48A 109.5
C47 C48 H48B 109.5
H48A C48 H48B 109.5
C47 C48 H48C 109.5
H48A C48 H48C 109.5
H48B C48 H48C 109.5
C47 C49 H49A 109.5
C47 C49 H49B 109.5
H49A C49 H49B 109.5
C47 C49 H49C 109.5
H49A C49 H49C 109.5
H49B C49 H49C 109.5
C47 C50 H50A 109.5
C47 C50 H50B 109.5
H50A C50 H50B 109.5
C47 C50 H50C 109.5
H50A C50 H50C 109.5
H50B C50 H50C 109.5
C52 C51 S14 118.4(13)
C52 C51 S11 122.1(13)
S14 C51 S11 119.5(10)
C51 C52 S13 118.3(13)
C51 C52 S12 123.8(13)
S13 C52 S12 117.9(10)
N54 C53 S14 121.3(17)
N54 C53 S13 125.6(18)
S14 C53 S13 113.0(10)
C53 N54 C55 118(2)
C56 C55 N54 104(2)
C56 C55 H55A 110.9
N54 C55 H55A 110.9
C56 C55 H55B 110.9
N54 C55 H55B 110.9
H55A C55 H55B 109
C57 C56 C55 171(3)
C56 C57 H57 180
Cl2 C101 Cl1 104(2)
Cl2 C101 H10D 110.9
Cl1 C101 H10D 110.9
Cl2 C101 H10E 110.9
Cl1 C101 H10E 110.9
H10D C101 H10E 108.9

loop_
_geom_bond_atom_site_label_1
_geom_bond_atom_site_label_2
_geom_bond_distance
Pt1 N11 2.046(10)
Pt1 N1 2.052(12)
Pt1 S2 2.263(4)
Pt1 S1 2.273(4)
S1 C21 1.747(15)
S2 C22 1.743(18)
S3 C23 1.734(18)
S3 C22 1.736(15)
S4 C21 1.750(16)
S4 C23 1.796(16)
N1 C6 1.334(17)
N1 C2 1.384(17)
C2 C3 1.34(2)
C2 H2 0.95
C3 C4 1.43(2)
C3 H3 0.95
C4 C5 1.38(2)
C4 C7 1.52(2)
C5 C6 1.39(2)
C5 H5 0.95
C6 C16 1.487(19)
C7 C10 1.51(2)
C7 C9 1.52(2)
C7 C8 1.56(2)
C8 H8A 0.98
C8 H8B 0.98
C8 H8C 0.98
C9 H9A 0.98
C9 H9B 0.98
C9 H9C 0.98
C10 H10A 0.98
C10 H10B 0.98
C10 H10C 0.98
N11 C12 1.318(17)
N11 C16 1.358(17)
C12 C13 1.362(19)
C12 H12 0.95
C13 C14 1.386(19)
C13 H13 0.95
C14 C15 1.395(19)
C14 C17 1.516(19)
C15 C16 1.363(18)
C15 H15 0.95
C17 C18 1.50(2)
C17 C19 1.53(2)
C17 C20 1.56(2)
C18 H18A 0.98
C18 H18B 0.98
C18 H18C 0.98
C19 H19A 0.98
C19 H19B 0.98
C19 H19C 0.98
C20 H20A 0.98
C20 H20B 0.98
C20 H20C 0.98
C21 C22 1.34(2)
C23 N24 1.281(19)
N24 C25 1.45(2)
C25 C26 1.43(3)
C25 H25A 0.99
C25 H25B 0.99
C26 C27 1.20(3)
C27 H27 0.95
Pt2 N31 2.048(12)
Pt2 N41 2.069(12)
Pt2 S11 2.265(4)
Pt2 S12 2.272(4)
S11 C51 1.772(16)
S12 C52 1.774(17)
S13 C52 1.752(16)
S13 C53 1.788(18)
S14 C51 1.730(16)
S14 C53 1.748(19)
N31 C36 1.322(19)
N31 C32 1.389(17)
C32 C33 1.37(2)
C32 H32 0.95
C33 C34 1.36(2)
C33 H33 0.95
C34 C35 1.44(2)
C34 C37 1.52(2)
C35 C36 1.35(2)
C35 H35 0.95
C36 C46 1.50(2)
C37 C39 1.54(2)
C37 C38 1.57(2)
C37 C40 1.58(2)
C38 H38A 0.98
C38 H38B 0.98
C38 H38C 0.98
C39 H39A 0.98
C39 H39B 0.98
C39 H39C 0.98
C40 H40A 0.98
C40 H40B 0.98
C40 H40C 0.98
N41 C42 1.291(17)
N41 C46 1.366(18)
C42 C43 1.39(2)
C42 H42 0.95
C43 C44 1.43(2)
C43 H43 0.95
C44 C45 1.371(19)
C44 C47 1.54(2)
C45 C46 1.413(18)
C45 H45 0.95
C47 C50 1.50(2)
C47 C49 1.50(2)
C47 C48 1.54(2)
C48 H48A 0.98
C48 H48B 0.98
C48 H48C 0.98
C49 H49A 0.98
C49 H49B 0.98
C49 H49C 0.98
C50 H50A 0.98
C50 H50B 0.98
C50 H50C 0.98
C51 C52 1.29(2)
C53 N54 1.25(3)
N54 C55 1.48(3)
C55 C56 1.38(3)
C55 H55A 0.99
C55 H55B 0.99
C56 C57 1.34(3)
C57 H57 0.95
C101 Cl2 1.70(3)
C101 Cl1 1.76(4)
C101 H10D 0.99
C101 H10E 0.99

loop_
_geom_torsion_atom_site_label_1
_geom_torsion_atom_site_label_2
_geom_torsion_atom_site_label_3
_geom_torsion_atom_site_label_4
_geom_torsion
N11 Pt1 S1 C21 -177.5(6)
N1 Pt1 S1 C21 165(3)
S2 Pt1 S1 C21 1.1(5)
N11 Pt1 S2 C22 164(3)
N1 Pt1 S2 C22 -178.5(6)
S1 Pt1 S2 C22 -0.4(5)
N11 Pt1 N1 C6 -0.4(9)
S2 Pt1 N1 C6 -178.8(9)
S1 Pt1 N1 C6 18(3)
N11 Pt1 N1 C2 -178.2(11)
S2 Pt1 N1 C2 3.5(11)
S1 Pt1 N1 C2 -160(2)
C6 N1 C2 C3 1(2)
Pt1 N1 C2 C3 178.3(12)
N1 C2 C3 C4 1(2)
C2 C3 C4 C5 0(2)
C2 C3 C4 C7 -175.8(15)
C3 C4 C5 C6 -1(2)
C7 C4 C5 C6 174.1(13)
C2 N1 C6 C5 -2.2(19)
Pt1 N1 C6 C5 179.8(10)
C2 N1 C6 C16 -179.1(12)
Pt1 N1 C6 C16 2.9(14)
C4 C5 C6 N1 3(2)
C4 C5 C6 C16 179.4(13)
C5 C4 C7 C10 12(2)
C3 C4 C7 C10 -173.0(14)
C5 C4 C7 C9 -108.4(17)
C3 C4 C7 C9 66.9(18)
C5 C4 C7 C8 134.7(15)
C3 C4 C7 C8 -49.9(19)
N1 Pt1 N11 C12 179.7(12)
S2 Pt1 N11 C12 -163(3)
S1 Pt1 N11 C12 1.8(11)
N1 Pt1 N11 C16 -2.5(9)
S2 Pt1 N11 C16 15(4)
S1 Pt1 N11 C16 179.7(9)
C16 N11 C12 C13 -3(2)
Pt1 N11 C12 C13 174.9(10)
N11 C12 C13 C14 2(2)
C12 C13 C14 C15 1(2)
C12 C13 C14 C17 -175.4(13)
C13 C14 C15 C16 -3(2)
C17 C14 C15 C16 172.9(13)
C12 N11 C16 C15 0(2)
Pt1 N11 C16 C15 -177.5(10)
C12 N11 C16 C6 -177.4(11)
Pt1 N11 C16 C6 4.6(15)
C14 C15 C16 N11 3(2)
C14 C15 C16 C6 -179.6(12)
N1 C6 C16 N11 -4.9(17)
C5 C6 C16 N11 178.3(12)
N1 C6 C16 C15 177.3(13)
C5 C6 C16 C15 0(2)
C13 C14 C17 C18 64.5(18)
C15 C14 C17 C18 -111.4(16)
C13 C14 C17 C19 -54.3(17)
C15 C14 C17 C19 129.8(14)
C13 C14 C17 C20 -172.9(13)
C15 C14 C17 C20 11(2)
Pt1 S1 C21 C22 -1.9(14)
Pt1 S1 C21 S4 176.1(7)
C23 S4 C21 C22 -0.5(14)
C23 S4 C21 S1 -178.6(9)
S1 C21 C22 S3 -179.5(8)
S4 C21 C22 S3 2.5(18)
S1 C21 C22 S2 2(2)
S4 C21 C22 S2 -176.2(8)
C23 S3 C22 C21 -3.1(14)
C23 S3 C22 S2 175.6(10)
Pt1 S2 C22 C21 -0.6(14)
Pt1 S2 C22 S3 -179.3(8)
C22 S3 C23 N24 -175.8(15)
C22 S3 C23 S4 2.6(11)
C21 S4 C23 N24 176.8(16)
C21 S4 C23 S3 -1.6(11)
S3 C23 N24 C25 178.4(14)
S4 C23 N24 C25 0(3)
C23 N24 C25 C26 -88(2)
N24 C25 C26 C27 4E1(4)
N31 Pt2 S11 C51 173(3)
N41 Pt2 S11 C51 -176.9(6)
S12 Pt2 S11 C51 1.0(5)
N31 Pt2 S12 C52 -178.9(6)
N41 Pt2 S12 C52 160(3)
S11 Pt2 S12 C52 0.3(5)
N41 Pt2 N31 C36 -2.6(10)
S11 Pt2 N31 C36 8(4)
S12 Pt2 N31 C36 179.5(10)
N41 Pt2 N31 C32 -177.6(11)
S11 Pt2 N31 C32 -167(3)
S12 Pt2 N31 C32 4.5(10)
C36 N31 C32 C33 -1(2)
Pt2 N31 C32 C33 174.2(11)
N31 C32 C33 C34 0(2)
C32 C33 C34 C35 0(2)
C32 C33 C34 C37 -172.1(14)
C33 C34 C35 C36 1(2)
C37 C34 C35 C36 173.3(13)
C32 N31 C36 C35 2(2)
Pt2 N31 C36 C35 -173.4(11)
C32 N31 C36 C46 179.2(11)
Pt2 N31 C36 C46 4.0(15)
C34 C35 C36 N31 -2(2)
C34 C35 C36 C46 -179.0(12)
C33 C34 C37 C39 -172.1(15)
C35 C34 C37 C39 15.7(19)
C33 C34 C37 C38 65.5(19)
C35 C34 C37 C38 -106.7(15)
C33 C34 C37 C40 -50.5(18)
C35 C34 C37 C40 137.3(13)
N31 Pt2 N41 C42 -176.2(13)
S11 Pt2 N41 C42 4.8(13)
S12 Pt2 N41 C42 -155(3)
N31 Pt2 N41 C46 0.6(9)
S11 Pt2 N41 C46 -178.4(9)
S12 Pt2 N41 C46 22(4)
C46 N41 C42 C43 1(2)
Pt2 N41 C42 C43 177.5(11)
N41 C42 C43 C44 -3(2)
C42 C43 C44 C45 4(2)
C42 C43 C44 C47 -174.6(14)
C43 C44 C45 C46 -3(2)
C47 C44 C45 C46 175.4(13)
C42 N41 C46 C45 0(2)
Pt2 N41 C46 C45 -176.8(9)
C42 N41 C46 C36 178.3(13)
Pt2 N41 C46 C36 1.3(15)
C44 C45 C46 N41 1(2)
C44 C45 C46 C36 -177.2(13)
N31 C36 C46 N41 -3.4(18)
C35 C36 C46 N41 174.1(13)
N31 C36 C46 C45 174.6(12)
C35 C36 C46 C45 -8(2)
C45 C44 C47 C50 -110.8(17)
C43 C44 C47 C50 67.3(18)
C45 C44 C47 C49 8(2)
C43 C44 C47 C49 -174.1(15)
C45 C44 C47 C48 128.5(16)
C43 C44 C47 C48 -53(2)
C53 S14 C51 C52 -0.5(15)
C53 S14 C51 S11 177.9(10)
Pt2 S11 C51 C52 -2.9(15)
Pt2 S11 C51 S14 178.8(7)
S14 C51 C52 S13 0.1(18)
S11 C51 C52 S13 -178.2(8)
S14 C51 C52 S12 -177.8(8)
S11 C51 C52 S12 4(2)
C53 S13 C52 C51 0.3(15)
C53 S13 C52 S12 178.4(10)
Pt2 S12 C52 C51 -2.4(15)
Pt2 S12 C52 S13 179.6(7)
C51 S14 C53 N54 178.3(19)
C51 S14 C53 S13 0.6(11)
C52 S13 C53 N54 -178(2)
C52 S13 C53 S14 -0.6(11)
S14 C53 N54 C55 177.6(17)
S13 C53 N54 C55 -5(3)
C53 N54 C55 C56 84(3)
N54 C55 C56 C57 -61(19)
